data_4124720
loop_
_publ_author_name
'See, Yi Yang'
'Herrmann, Aaron T.'
'Aihara, Yoshinori'
'Baran, Phil S.'

_publ_section_title
;
 Scalable C-H Oxidation with Copper: Synthesis of Polyoxypregnanes.
;
_journal_issue 43
_journal_name_full 'Journal of the American Chemical Society'
_journal_page_first 13776
_journal_page_last 13779
_journal_paper_doi 10.1021/jacs.5b09463
_journal_volume 137
_journal_year 2015
_chemical_absolute_configuration ad
_chemical_formula_moiety 'C25 H41 N O2'
_chemical_formula_sum 'C25 H41 N O2'
_chemical_formula_weight 387.59
_space_group_crystal_system monoclinic
_space_group_IT_number 5
_space_group_name_Hall 'C 2y'
_space_group_name_H-M_alt 'C 1 2 1'
_symmetry_space_group_name_Hall 'C 2y'
_symmetry_space_group_name_H-M 'C 1 2 1'
_atom_sites_solution_hydrogens mixed
_audit_creation_date 2015-10-08
_audit_creation_method
;
Olex2 1.2-beta
(compiled 2015.09.30 svn.r3233 for OlexSys, GUI svn.r5103)
;
_cell_angle_alpha 90
_cell_angle_beta 103.365(3)
_cell_angle_gamma 90
_cell_formula_units_Z 4
_cell_length_a 13.8633(6)
_cell_length_b 6.4503(3)
_cell_length_c 26.1395(12)
_cell_measurement_reflns_used 9891
_cell_measurement_temperature 100(2)
_cell_measurement_theta_max 69.76
_cell_measurement_theta_min 3.48
_cell_volume 2274.15(18)
_computing_cell_refinement 'SAINT v8.34A (Bruker, 2013)'
_computing_data_collection 'APEX2 v2013.10-0 (Bruker, 2013)'
_computing_data_reduction 'SAINT v8.34A (Bruker, 2013)'
_computing_molecular_graphics 'Olex2 (Dolomanov et al., 2009)'
_computing_publication_material 'Olex2 (Dolomanov et al., 2009)'
_computing_structure_refinement 'ShelXL (Sheldrick, 2015)'
_computing_structure_solution 'XT (Sheldrick, 2008)'
_diffrn_ambient_temperature 100.0
_diffrn_detector 'Bruker APEX-II CCD'
_diffrn_detector_area_resol_mean 7.9
_diffrn_detector_type 'CCD Area Detector'
_diffrn_measured_fraction_theta_full 0.997
_diffrn_measured_fraction_theta_max 0.985
_diffrn_measurement_device 'Kappa Four-Circle Diffractometer'
_diffrn_measurement_device_type 'Bruker APEX-II CCD'
_diffrn_measurement_method '\f and \w scans'
_diffrn_radiation_monochromator 'Double Bounce Multilayer Mirrors'
_diffrn_radiation_probe x-ray
_diffrn_radiation_type CuK\a
_diffrn_radiation_wavelength 1.54178
_diffrn_reflns_av_R_equivalents 0.0444
_diffrn_reflns_av_unetI/netI 0.0407
_diffrn_reflns_laue_measured_fraction_full 0.997
_diffrn_reflns_laue_measured_fraction_max 0.985
_diffrn_reflns_limit_h_max 16
_diffrn_reflns_limit_h_min -16
_diffrn_reflns_limit_k_max 7
_diffrn_reflns_limit_k_min -7
_diffrn_reflns_limit_l_max 31
_diffrn_reflns_limit_l_min -31
_diffrn_reflns_number 20552
_diffrn_reflns_point_group_measured_fraction_full 0.994
_diffrn_reflns_point_group_measured_fraction_max 0.972
_diffrn_reflns_theta_full 67.679
_diffrn_reflns_theta_max 70.018
_diffrn_reflns_theta_min 3.476
_diffrn_source 'Micro Focus Rotating Anode'
_diffrn_source_type 'Bruker FR-591'
_diffrn_standards_number 0
_exptl_absorpt_coefficient_mu 0.537
_exptl_absorpt_correction_T_max 0.3218
_exptl_absorpt_correction_T_min 0.2224
_exptl_absorpt_correction_type multi-scan
_exptl_absorpt_process_details
;
SADABS-2014/4 (Bruker,2014/4) was used for absorption correction.
wR2(int) was 0.0880 before and 0.0668 after correction.
The Ratio of minimum to maximum transmission is 0.6911.
The \l/2 correction factor is 0.00150.
;
_exptl_crystal_colour colourless
_exptl_crystal_colour_primary colourless
_exptl_crystal_density_diffrn 1.132
_exptl_crystal_description plate
_exptl_crystal_F_000 856
_exptl_crystal_size_max 0.2
_exptl_crystal_size_mid 0.18
_exptl_crystal_size_min 0.04
_refine_diff_density_max 0.260
_refine_diff_density_min -0.204
_refine_diff_density_rms 0.038
_refine_ls_abs_structure_details
;
 Flack x determined using 1650 quotients [(I+)-(I-)]/[(I+)+(I-)]
 (Parsons, Flack and Wagner, Acta Cryst. B69 (2013) 249-259).
;
_refine_ls_abs_structure_Flack 0.12(13)
_refine_ls_extinction_method none
_refine_ls_goodness_of_fit_ref 1.095
_refine_ls_hydrogen_treatment mixed
_refine_ls_matrix_type full
_refine_ls_number_parameters 262
_refine_ls_number_reflns 4207
_refine_ls_number_restraints 1
_refine_ls_restrained_S_all 1.095
_refine_ls_R_factor_all 0.0500
_refine_ls_R_factor_gt 0.0474
_refine_ls_shift/su_max 0.000
_refine_ls_shift/su_mean 0.000
_refine_ls_structure_factor_coef Fsqd
_refine_ls_weighting_details 'w=1/[\s^2^(Fo^2^)+(0.0485P)^2^+1.6689P] where P=(Fo^2^+2Fc^2^)/3'
_refine_ls_weighting_scheme calc
_refine_ls_wR_factor_gt 0.1193
_refine_ls_wR_factor_ref 0.1209
_reflns_Friedel_coverage 0.802
_reflns_friedel_fraction_full 0.990
_reflns_friedel_fraction_max 0.957
_reflns_number_gt 3976
_reflns_number_total 4207
_reflns_threshold_expression 'I > 2\s(I)'
_cod_data_source_file ja5b09463_si_009.cif
_cod_data_source_block baran540
_cod_depositor_comments
;
The following automatic conversions were performed:

'_diffrn_radiation_probe' value 'X-ray' changed to 'x-ray' according
to
/usr/data/users/saulius/crontab/automatic-downloads/rss-feeds/ACS/lib/dictionaries/cif_core.dic
dictionary named 'cif_core.dic' version 2.4.2 from 2011-04-26.

Automatic conversion script
Id: cif_fix_values 3271 2015-04-21 07:52:19Z andrius 

 Adding full bibliography for 4124715--4124721.cif.
;
_cod_database_code 4124720
_shelx_space_group_comment
;
The symmetry employed for this shelxl refinement is uniquely defined
by the following loop, which should always be used as a source of
symmetry information in preference to the above space-group names.
They are only intended as comments.
;
_olex2_refinement_description
;
1. Fixed Uiso
 At 1.2 times of:
  All C(H) groups, All C(H,H) groups
 At 1.5 times of:
  All C(H,H,H) groups, All O(H) groups
2.a Ternary CH refined with riding coordinates:
 C4(H4), C7(H7), C9(H9), C10(H10), C18(H18), C20(H20), C23(H23)
2.b Secondary CH2 refined with riding coordinates:
 C2(H2A,H2B), C3(H3A,H3B), C8(H8A,H8B), C11(H11A,H11B), C16(H16A,H16B),
 C17(H17A,H17B), C19(H19A,H19B)
2.c Aromatic/amide H refined with riding coordinates:
 C12(H12)
2.d Idealised Me refined as rotating group:
 C6(H6A,H6B,H6C), C15(H15A,H15B,H15C), C21(H21A,H21B,H21C), C22(H22A,H22B,
 H22C), C24(H24A,H24B,H24C), C25(H25A,H25B,H25C)
;
_shelx_shelxl_version_number 2014/7
_olex2_submission_special_instructions 'No special instructions were received'

loop_
_space_group_symop_operation_xyz
'x, y, z'
'-x, y, -z'
'x+1/2, y+1/2, z'
'-x+1/2, y+1/2, -z'

loop_
_atom_site_label
_atom_site_type_symbol
_atom_site_fract_x
_atom_site_fract_y
_atom_site_fract_z
_atom_site_U_iso_or_equiv
_atom_site_adp_type
_atom_site_occupancy
_atom_site_site_symmetry_order
_atom_site_calc_flag
_atom_site_refinement_flags_posn
C1 C 0.7787(2) -0.1002(6) 0.56756(12) 0.0383(7) Uani 1 1 d .
N1 N 0.52110(19) 0.3554(4) 0.88309(10) 0.0373(6) Uani 1 1 d .
O1 O 0.77884(19) -0.2658(5) 0.54618(10) 0.0528(7) Uani 1 1 d .
C2 C 0.8538(2) 0.0724(6) 0.57007(12) 0.0402(7) Uani 1 1 d .
H2A H 0.8486 0.1337 0.5348 0.048 Uiso 1 1 calc R
H2B H 0.9220 0.0191 0.5833 0.048 Uiso 1 1 calc R
O2 O 0.60457(18) -0.3533(4) 0.59315(10) 0.0457(6) Uani 1 1 d .
H2 H 0.637(3) -0.405(8) 0.5725(19) 0.069 Uiso 1 1 d R
C3 C 0.8287(2) 0.2346(6) 0.60811(13) 0.0412(8) Uani 1 1 d .
H3A H 0.8896 0.2916 0.6314 0.049 Uiso 1 1 calc R
H3B H 0.7892 0.3498 0.5888 0.049 Uiso 1 1 calc R
C4 C 0.7680(2) 0.1091(5) 0.63958(12) 0.0325(7) Uani 1 1 d .
H4 H 0.8165 0.0160 0.6631 0.039 Uiso 1 1 calc R
C5 C 0.7036(2) -0.0331(5) 0.59835(12) 0.0336(7) Uani 1 1 d .
C6 C 0.6201(2) 0.0820(6) 0.55872(12) 0.0387(7) Uani 1 1 d .
H6A H 0.6497 0.1759 0.5371 0.058 Uiso 1 1 calc GR
H6B H 0.5799 0.1620 0.5780 0.058 Uiso 1 1 calc GR
H6C H 0.5780 -0.0194 0.5360 0.058 Uiso 1 1 calc GR
C7 C 0.6644(2) -0.2062(5) 0.62743(12) 0.0345(7) Uani 1 1 d .
H7 H 0.7219 -0.2805 0.6502 0.041 Uiso 1 1 calc R
C8 C 0.6017(2) -0.1134(5) 0.66213(12) 0.0315(6) Uani 1 1 d .
H8A H 0.5799 -0.2262 0.6826 0.038 Uiso 1 1 calc R
H8B H 0.5416 -0.0508 0.6394 0.038 Uiso 1 1 calc R
C9 C 0.6556(2) 0.0526(5) 0.70057(11) 0.0278(6) Uani 1 1 d .
H9 H 0.7078 -0.0222 0.7269 0.033 Uiso 1 1 calc R
C10 C 0.7104(2) 0.2160(5) 0.67479(11) 0.0290(6) Uani 1 1 d .
H10 H 0.6606 0.3115 0.6530 0.035 Uiso 1 1 calc R
C11 C 0.7784(2) 0.3408(5) 0.71834(12) 0.0350(7) Uani 1 1 d .
H11A H 0.8351 0.2532 0.7358 0.042 Uiso 1 1 calc R
H11B H 0.8050 0.4615 0.7027 0.042 Uiso 1 1 calc R
C12 C 0.7245(2) 0.4154(5) 0.75850(11) 0.0338(7) Uani 1 1 d .
H12 H 0.7535 0.5252 0.7811 0.041 Uiso 1 1 calc R
C13 C 0.6392(2) 0.3386(5) 0.76462(11) 0.0299(6) Uani 1 1 d .
C14 C 0.5866(2) 0.1569(4) 0.73230(11) 0.0264(6) Uani 1 1 d .
C15 C 0.4905(2) 0.2393(5) 0.69541(11) 0.0313(6) Uani 1 1 d .
H15A H 0.4522 0.3179 0.7160 0.047 Uiso 1 1 calc GR
H15B H 0.4509 0.1223 0.6781 0.047 Uiso 1 1 calc GR
H15C H 0.5077 0.3298 0.6687 0.047 Uiso 1 1 calc GR
C16 C 0.5617(2) -0.0043(5) 0.77095(12) 0.0318(6) Uani 1 1 d .
H16A H 0.5202 -0.1147 0.7505 0.038 Uiso 1 1 calc R
H16B H 0.6241 -0.0693 0.7905 0.038 Uiso 1 1 calc R
C17 C 0.5070(2) 0.0856(5) 0.81066(12) 0.0340(7) Uani 1 1 d .
H17A H 0.4414 0.1380 0.7916 0.041 Uiso 1 1 calc R
H17B H 0.4960 -0.0258 0.8347 0.041 Uiso 1 1 calc R
C18 C 0.5649(2) 0.2608(5) 0.84263(11) 0.0329(6) Uani 1 1 d .
H18 H 0.6301 0.2009 0.8614 0.039 Uiso 1 1 calc R
C19 C 0.5880(2) 0.4271(5) 0.80515(11) 0.0341(7) Uani 1 1 d .
H19A H 0.5253 0.4945 0.7868 0.041 Uiso 1 1 calc R
H19B H 0.6309 0.5347 0.8259 0.041 Uiso 1 1 calc R
C20 C 0.4147(2) 0.4023(5) 0.86909(12) 0.0346(7) Uani 1 1 d .
H20 H 0.3948 0.4119 0.8299 0.042 Uiso 1 1 calc R
C21 C 0.3471(2) 0.2422(5) 0.88572(12) 0.0377(7) Uani 1 1 d .
H21A H 0.3581 0.1065 0.8712 0.056 Uiso 1 1 calc GR
H21B H 0.2777 0.2834 0.8725 0.056 Uiso 1 1 calc GR
H21C H 0.3619 0.2337 0.9242 0.056 Uiso 1 1 calc GR
C22 C 0.3954(3) 0.6158(5) 0.89073(16) 0.0481(9) Uani 1 1 d .
H22A H 0.4089 0.6097 0.9292 0.072 Uiso 1 1 calc GR
H22B H 0.3261 0.6552 0.8767 0.072 Uiso 1 1 calc GR
H22C H 0.4390 0.7189 0.8801 0.072 Uiso 1 1 calc GR
C23 C 0.5672(2) 0.3038(5) 0.93753(11) 0.0342(7) Uani 1 1 d .
H23 H 0.5221 0.3583 0.9592 0.041 Uiso 1 1 calc R
C24 C 0.5811(3) 0.0744(6) 0.95032(12) 0.0409(7) Uani 1 1 d .
H24A H 0.5171 0.0033 0.9399 0.061 Uiso 1 1 calc GR
H24B H 0.6078 0.0569 0.9882 0.061 Uiso 1 1 calc GR
H24C H 0.6274 0.0149 0.9311 0.061 Uiso 1 1 calc GR
C25 C 0.6657(3) 0.4198(6) 0.95563(13) 0.0455(8) Uani 1 1 d .
H25A H 0.7126 0.3716 0.9354 0.068 Uiso 1 1 calc GR
H25B H 0.6930 0.3932 0.9931 0.068 Uiso 1 1 calc GR
H25C H 0.6544 0.5689 0.9500 0.068 Uiso 1 1 calc GR

loop_
_atom_site_aniso_label
_atom_site_aniso_U_11
_atom_site_aniso_U_22
_atom_site_aniso_U_33
_atom_site_aniso_U_23
_atom_site_aniso_U_13
_atom_site_aniso_U_12
C1 0.0330(16) 0.052(2) 0.0309(14) -0.0005(15) 0.0102(12) 0.0034(15)
N1 0.0321(13) 0.0496(17) 0.0321(12) -0.0004(11) 0.0115(10) 0.0022(12)
O1 0.0531(14) 0.0630(17) 0.0479(14) -0.0155(13) 0.0229(11) -0.0013(13)
C2 0.0322(16) 0.057(2) 0.0337(15) 0.0020(15) 0.0130(12) -0.0010(15)
O2 0.0484(14) 0.0428(14) 0.0508(14) -0.0155(11) 0.0215(11) -0.0126(11)
C3 0.0321(15) 0.056(2) 0.0393(17) -0.0017(15) 0.0163(13) -0.0078(15)
C4 0.0255(14) 0.0415(18) 0.0317(14) 0.0014(13) 0.0089(11) -0.0033(13)
C5 0.0294(16) 0.0412(18) 0.0308(15) -0.0023(12) 0.0085(12) -0.0009(13)
C6 0.0324(16) 0.053(2) 0.0308(14) -0.0003(14) 0.0068(12) -0.0014(15)
C7 0.0335(15) 0.0333(17) 0.0387(16) -0.0040(13) 0.0123(12) -0.0031(13)
C8 0.0311(15) 0.0279(15) 0.0382(15) -0.0012(12) 0.0137(12) -0.0080(12)
C9 0.0254(14) 0.0296(15) 0.0297(13) 0.0008(11) 0.0089(11) -0.0017(11)
C10 0.0252(13) 0.0320(15) 0.0306(14) 0.0005(12) 0.0083(11) -0.0057(12)
C11 0.0297(15) 0.0419(18) 0.0353(15) -0.0014(13) 0.0114(12) -0.0087(13)
C12 0.0343(16) 0.0350(16) 0.0326(14) -0.0037(13) 0.0087(12) -0.0088(14)
C13 0.0313(15) 0.0311(15) 0.0282(13) 0.0029(11) 0.0084(11) -0.0014(12)
C14 0.0243(13) 0.0275(14) 0.0285(13) 0.0019(11) 0.0082(11) -0.0028(11)
C15 0.0271(14) 0.0333(16) 0.0344(14) 0.0012(12) 0.0089(11) 0.0003(12)
C16 0.0323(15) 0.0294(15) 0.0369(16) 0.0027(12) 0.0141(12) -0.0029(12)
C17 0.0364(16) 0.0329(16) 0.0373(15) 0.0080(13) 0.0181(12) -0.0019(14)
C18 0.0305(14) 0.0394(17) 0.0304(14) 0.0038(12) 0.0105(11) 0.0035(13)
C19 0.0347(16) 0.0365(17) 0.0325(15) -0.0038(13) 0.0108(12) -0.0052(13)
C20 0.0345(16) 0.0379(17) 0.0328(14) 0.0032(13) 0.0108(12) -0.0002(14)
C21 0.0362(16) 0.0420(18) 0.0357(15) -0.0010(13) 0.0102(12) -0.0044(14)
C22 0.049(2) 0.0351(19) 0.063(2) 0.0016(16) 0.0183(17) -0.0010(16)
C23 0.0346(16) 0.0401(17) 0.0299(14) -0.0017(12) 0.0115(12) -0.0034(13)
C24 0.0460(19) 0.0465(19) 0.0321(15) 0.0007(14) 0.0130(13) -0.0028(16)
C25 0.0410(18) 0.054(2) 0.0431(17) -0.0066(16) 0.0127(14) -0.0093(17)

loop_
_atom_type_symbol
_atom_type_description
_atom_type_scat_dispersion_real
_atom_type_scat_dispersion_imag
_atom_type_scat_source
C C 0.0181 0.0091 'International Tables Vol C Tables 4.2.6.8 and 6.1.1.4'
H H 0.0000 0.0000 'International Tables Vol C Tables 4.2.6.8 and 6.1.1.4'
N N 0.0311 0.0180 'International Tables Vol C Tables 4.2.6.8 and 6.1.1.4'
O O 0.0492 0.0322 'International Tables Vol C Tables 4.2.6.8 and 6.1.1.4'

loop_
_geom_angle_atom_site_label_1
_geom_angle_atom_site_label_2
_geom_angle_atom_site_label_3
_geom_angle
O1 C1 C2 126.6(3)
O1 C1 C5 124.9(3)
C2 C1 C5 108.4(3)
C20 N1 C18 117.8(2)
C23 N1 C18 116.6(2)
C23 N1 C20 118.6(2)
C1 C2 H2A 110.6
C1 C2 H2B 110.6
C1 C2 C3 105.8(2)
H2A C2 H2B 108.7
C3 C2 H2A 110.6
C3 C2 H2B 110.6
C7 O2 H2 110(3)
C2 C3 H3A 111.2
C2 C3 H3B 111.2
H3A C3 H3B 109.1
C4 C3 C2 102.8(3)
C4 C3 H3A 111.2
C4 C3 H3B 111.2
C3 C4 H4 105.8
C5 C4 C3 103.9(2)
C5 C4 H4 105.8
C10 C4 C3 121.1(3)
C10 C4 H4 105.8
C10 C4 C5 113.3(2)
C1 C5 C4 100.6(2)
C1 C5 C6 106.2(2)
C1 C5 C7 115.1(3)
C4 C5 C6 114.0(3)
C7 C5 C4 107.8(2)
C7 C5 C6 112.8(2)
C5 C6 H6A 109.5
C5 C6 H6B 109.5
C5 C6 H6C 109.5
H6A C6 H6B 109.5
H6A C6 H6C 109.5
H6B C6 H6C 109.5
O2 C7 C5 113.3(3)
O2 C7 H7 108.8
O2 C7 C8 107.9(2)
C5 C7 H7 108.8
C8 C7 C5 109.3(2)
C8 C7 H7 108.8
C7 C8 H8A 108.8
C7 C8 H8B 108.8
C7 C8 C9 113.9(2)
H8A C8 H8B 107.7
C9 C8 H8A 108.8
C9 C8 H8B 108.8
C8 C9 H9 106.2
C8 C9 C10 113.8(2)
C8 C9 C14 112.5(2)
C10 C9 H9 106.2
C10 C9 C14 111.3(2)
C14 C9 H9 106.2
C4 C10 C9 109.6(2)
C4 C10 H10 109.0
C4 C10 C11 111.8(2)
C9 C10 H10 109.0
C11 C10 C9 108.4(2)
C11 C10 H10 109.0
C10 C11 H11A 109.3
C10 C11 H11B 109.3
H11A C11 H11B 108.0
C12 C11 C10 111.6(2)
C12 C11 H11A 109.3
C12 C11 H11B 109.3
C11 C12 H12 117.7
C13 C12 C11 124.5(3)
C13 C12 H12 117.7
C12 C13 C14 123.0(3)
C12 C13 C19 121.2(3)
C19 C13 C14 115.7(2)
C13 C14 C9 110.7(2)
C13 C14 C15 108.3(2)
C13 C14 C16 107.8(2)
C15 C14 C9 111.3(2)
C16 C14 C9 108.4(2)
C16 C14 C15 110.4(2)
C14 C15 H15A 109.5
C14 C15 H15B 109.5
C14 C15 H15C 109.5
H15A C15 H15B 109.5
H15A C15 H15C 109.5
H15B C15 H15C 109.5
C14 C16 H16A 108.7
C14 C16 H16B 108.7
H16A C16 H16B 107.6
C17 C16 C14 114.1(2)
C17 C16 H16A 108.7
C17 C16 H16B 108.7
C16 C17 H17A 109.2
C16 C17 H17B 109.2
H17A C17 H17B 107.9
C18 C17 C16 111.9(2)
C18 C17 H17A 109.2
C18 C17 H17B 109.2
N1 C18 C17 116.8(2)
N1 C18 H18 106.5
N1 C18 C19 110.5(3)
C17 C18 H18 106.5
C17 C18 C19 109.3(2)
C19 C18 H18 106.5
C13 C19 C18 112.5(3)
C13 C19 H19A 109.1
C13 C19 H19B 109.1
C18 C19 H19A 109.1
C18 C19 H19B 109.1
H19A C19 H19B 107.8
N1 C20 H20 107.0
N1 C20 C21 116.0(3)
N1 C20 C22 110.1(3)
C21 C20 H20 107.0
C21 C20 C22 109.4(3)
C22 C20 H20 107.0
C20 C21 H21A 109.5
C20 C21 H21B 109.5
C20 C21 H21C 109.5
H21A C21 H21B 109.5
H21A C21 H21C 109.5
H21B C21 H21C 109.5
C20 C22 H22A 109.5
C20 C22 H22B 109.5
C20 C22 H22C 109.5
H22A C22 H22B 109.5
H22A C22 H22C 109.5
H22B C22 H22C 109.5
N1 C23 H23 106.4
N1 C23 C24 116.2(3)
N1 C23 C25 110.4(3)
C24 C23 H23 106.4
C24 C23 C25 110.4(3)
C25 C23 H23 106.4
C23 C24 H24A 109.5
C23 C24 H24B 109.5
C23 C24 H24C 109.5
H24A C24 H24B 109.5
H24A C24 H24C 109.5
H24B C24 H24C 109.5
C23 C25 H25A 109.5
C23 C25 H25B 109.5
C23 C25 H25C 109.5
H25A C25 H25B 109.5
H25A C25 H25C 109.5
H25B C25 H25C 109.5

loop_
_geom_bond_atom_site_label_1
_geom_bond_atom_site_label_2
_geom_bond_distance
C1 O1 1.206(4)
C1 C2 1.515(5)
C1 C5 1.519(4)
N1 C18 1.469(4)
N1 C20 1.467(4)
N1 C23 1.457(4)
C2 H2A 0.9900
C2 H2B 0.9900
C2 C3 1.538(5)
O2 H2 0.85(5)
O2 C7 1.431(4)
C3 H3A 0.9900
C3 H3B 0.9900
C3 C4 1.536(4)
C4 H4 1.0000
C4 C5 1.535(4)
C4 C10 1.517(4)
C5 C6 1.552(4)
C5 C7 1.520(4)
C6 H6A 0.9800
C6 H6B 0.9800
C6 H6C 0.9800
C7 H7 1.0000
C7 C8 1.517(4)
C8 H8A 0.9900
C8 H8B 0.9900
C8 C9 1.539(4)
C9 H9 1.0000
C9 C10 1.542(4)
C9 C14 1.557(4)
C10 H10 1.0000
C10 C11 1.529(4)
C11 H11A 0.9900
C11 H11B 0.9900
C11 C12 1.501(4)
C12 H12 0.9500
C12 C13 1.325(4)
C13 C14 1.528(4)
C13 C19 1.517(4)
C14 C15 1.546(4)
C14 C16 1.544(4)
C15 H15A 0.9800
C15 H15B 0.9800
C15 H15C 0.9800
C16 H16A 0.9900
C16 H16B 0.9900
C16 C17 1.533(4)
C17 H17A 0.9900
C17 H17B 0.9900
C17 C18 1.520(5)
C18 H18 1.0000
C18 C19 1.536(4)
C19 H19A 0.9900
C19 H19B 0.9900
C20 H20 1.0000
C20 C21 1.524(4)
C20 C22 1.536(5)
C21 H21A 0.9800
C21 H21B 0.9800
C21 H21C 0.9800
C22 H22A 0.9800
C22 H22B 0.9800
C22 H22C 0.9800
C23 H23 1.0000
C23 C24 1.519(5)
C23 C25 1.533(5)
C24 H24A 0.9800
C24 H24B 0.9800
C24 H24C 0.9800
C25 H25A 0.9800
C25 H25B 0.9800
C25 H25C 0.9800

loop_
_geom_torsion_atom_site_label_1
_geom_torsion_atom_site_label_2
_geom_torsion_atom_site_label_3
_geom_torsion_atom_site_label_4
_geom_torsion
C1 C2 C3 C4 20.3(3)
C1 C5 C7 O2 -67.4(3)
C1 C5 C7 C8 172.3(3)
N1 C18 C19 C13 176.5(2)
O1 C1 C2 C3 -172.1(3)
O1 C1 C5 C4 148.5(3)
O1 C1 C5 C6 -92.5(4)
O1 C1 C5 C7 33.0(4)
C2 C1 C5 C4 -29.7(3)
C2 C1 C5 C6 89.2(3)
C2 C1 C5 C7 -145.2(3)
C2 C3 C4 C5 -39.3(3)
C2 C3 C4 C10 -168.0(3)
O2 C7 C8 C9 -178.7(2)
C3 C4 C5 C1 42.4(3)
C3 C4 C5 C6 -70.9(3)
C3 C4 C5 C7 163.2(3)
C3 C4 C10 C9 179.1(3)
C3 C4 C10 C11 -60.6(4)
C4 C5 C7 O2 -178.6(2)
C4 C5 C7 C8 61.1(3)
C4 C10 C11 C12 -170.0(3)
C5 C1 C2 C3 6.1(3)
C5 C4 C10 C9 54.7(3)
C5 C4 C10 C11 174.9(3)
C5 C7 C8 C9 -55.0(3)
C6 C5 C7 O2 54.7(3)
C6 C5 C7 C8 -65.6(3)
C7 C8 C9 C10 47.6(3)
C7 C8 C9 C14 175.3(2)
C8 C9 C10 C4 -45.5(3)
C8 C9 C10 C11 -167.7(2)
C8 C9 C14 C13 -172.8(2)
C8 C9 C14 C15 -52.4(3)
C8 C9 C14 C16 69.2(3)
C9 C10 C11 C12 -49.1(3)
C9 C14 C16 C17 171.2(2)
C10 C4 C5 C1 175.6(2)
C10 C4 C5 C6 62.4(3)
C10 C4 C5 C7 -63.6(3)
C10 C9 C14 C13 -43.7(3)
C10 C9 C14 C15 76.8(3)
C10 C9 C14 C16 -161.6(2)
C10 C11 C12 C13 17.7(4)
C11 C12 C13 C14 2.3(5)
C11 C12 C13 C19 -178.2(3)
C12 C13 C14 C9 10.9(4)
C12 C13 C14 C15 -111.3(3)
C12 C13 C14 C16 129.3(3)
C12 C13 C19 C18 -125.9(3)
C13 C14 C16 C17 51.4(3)
C14 C9 C10 C4 -173.9(2)
C14 C9 C10 C11 63.8(3)
C14 C13 C19 C18 53.7(3)
C14 C16 C17 C18 -56.9(3)
C15 C14 C16 C17 -66.6(3)
C16 C17 C18 N1 -178.3(3)
C16 C17 C18 C19 55.3(3)
C17 C18 C19 C13 -53.6(3)
C18 N1 C20 C21 97.5(3)
C18 N1 C20 C22 -137.6(3)
C18 N1 C23 C24 -51.8(4)
C18 N1 C23 C25 75.0(3)
C19 C13 C14 C9 -168.7(2)
C19 C13 C14 C15 69.1(3)
C19 C13 C14 C16 -50.3(3)
C20 N1 C18 C17 -44.1(4)
C20 N1 C18 C19 81.6(3)
C20 N1 C23 C24 98.2(3)
C20 N1 C23 C25 -135.0(3)
C23 N1 C18 C17 106.1(3)
C23 N1 C18 C19 -128.1(3)
C23 N1 C20 C21 -52.2(4)
C23 N1 C20 C22 72.7(4)
